data_7700913
loop_
_publ_author_name
'Reed, William R.'
'Dunstan, Maja A.'
'Gable, Robert W.'
'Phonsri, Wasinee'
'Murray, Keith S.'
'Mole, Richard A.'
'Boskovic, Colette'

_publ_section_title
;
 Tetraoxolene-bridged rare-earth complexes: a radical-bridged dinuclear Dy
 single-molecule magnet.
;
_journal_issue 41
_journal_name_full 'Dalton transactions (Cambridge, England : 2003)'
_journal_page_first 15635
_journal_page_last 15645
_journal_paper_doi 10.1039/c9dt01320b
_journal_volume 48
_journal_year 2019
_chemical_formula_moiety '(C42 H40 B4 Y2 F2 N24 O4),(H2 O)'
_chemical_formula_sum 'C42 H42 B4 F2 N24 O5 Y2'
_chemical_formula_weight 1222.05
_chemical_name_systematic
'bis(bis(tri(1H-pyrazol-1-yl)hydroborate)u-2,5difluoro-3,6-dihydroxy-1,4-benzoquinone diyttrium'
_space_group_crystal_system monoclinic
_space_group_IT_number 14
_space_group_name_Hall '-P 2yn'
_space_group_name_H-M_alt 'P 1 21/n 1'
_symmetry_space_group_name_Hall '-P 2yn'
_symmetry_space_group_name_H-M 'P 1 21/n 1'
_atom_sites_solution_hydrogens geom
_atom_sites_solution_primary dual
_audit_creation_date 2018-11-29
_audit_creation_method
;
Olex2 1.2
(compiled May 18 2018 14:05:52 for OlexSys, GUI svn.r5506)
;
_audit_update_record
;
2019-03-27 deposited with the CCDC.    2019-08-21 downloaded from the CCDC.
;
_cell_angle_alpha 90
_cell_angle_beta 104.13(3)
_cell_angle_gamma 90
_cell_formula_units_Z 2
_cell_length_a 11.780(2)
_cell_length_b 18.470(4)
_cell_length_c 12.240(2)
_cell_measurement_reflns_used 92744
_cell_measurement_temperature 100(2)
_cell_measurement_theta_max 31.78
_cell_measurement_theta_min 1.10
_cell_volume 2582.6(9)
_computing_cell_refinement 'XDS (Kabsch, 1993)'
_computing_data_collection 'AS QEQUI'
_computing_data_reduction 'XDS (Kabsch, 1993)'
_computing_molecular_graphics 'Olex2 (Dolomanov et al., 2009)'
_computing_publication_material 'Olex2 (Dolomanov et al., 2009)'
_computing_structure_refinement 'ShelXL (Sheldrick, 2015)'
_computing_structure_solution 'ShelXT (Sheldrick, 2015)'
_diffrn_ambient_temperature 100(2)
_diffrn_detector 'CCD plate'
_diffrn_measured_fraction_theta_full 1.000
_diffrn_measured_fraction_theta_max 0.999
_diffrn_measurement_device synchrotron
_diffrn_measurement_device_type 'ADSC Qantum 210r'
_diffrn_measurement_method 'Omega Scan'
_diffrn_radiation_monochromator 'Silicon Double Crystal'
_diffrn_radiation_probe x-ray
_diffrn_radiation_type synchrotron
_diffrn_radiation_wavelength 0.710900
_diffrn_reflns_av_R_equivalents 0.0885
_diffrn_reflns_av_unetI/netI 0.0337
_diffrn_reflns_Laue_measured_fraction_full 1.000
_diffrn_reflns_Laue_measured_fraction_max 0.999
_diffrn_reflns_limit_h_max 15
_diffrn_reflns_limit_h_min -15
_diffrn_reflns_limit_k_max 24
_diffrn_reflns_limit_k_min -24
_diffrn_reflns_limit_l_max 16
_diffrn_reflns_limit_l_min -16
_diffrn_reflns_number 84085
_diffrn_reflns_point_group_measured_fraction_full 1.000
_diffrn_reflns_point_group_measured_fraction_max 0.999
_diffrn_reflns_theta_full 25.242
_diffrn_reflns_theta_max 28.280
_diffrn_reflns_theta_min 2.040
_diffrn_source 'MX1 Beamline Australian Synchrotron'
_exptl_absorpt_coefficient_mu 2.313
_exptl_absorpt_correction_T_max 0.982
_exptl_absorpt_correction_T_min 0.934
_exptl_absorpt_correction_type multi-scan
_exptl_absorpt_process_details 'XDS (Kabsch, 1993)'
_exptl_crystal_colour 'clear light blue'
_exptl_crystal_colour_lustre clear
_exptl_crystal_colour_modifier light
_exptl_crystal_colour_primary blue
_exptl_crystal_density_diffrn 1.572
_exptl_crystal_density_method 'not measured'
_exptl_crystal_description needle
_exptl_crystal_F_000 1236
_exptl_crystal_preparation 'Reaction in DCM/EtOH'
_exptl_crystal_recrystallization_method 'crystallized by slow evaporation of dichloromethane/ethanol'
_exptl_crystal_size_max 0.026
_exptl_crystal_size_mid 0.01
_exptl_crystal_size_min 0.009
_refine_diff_density_max 0.585
_refine_diff_density_min -0.931
_refine_diff_density_rms 0.089
_refine_ls_extinction_coef 0.0193(11)
_refine_ls_extinction_expression Fc^*^=kFc[1+0.001xFc^2^\l^3^/sin(2\q)]^-1/4^
_refine_ls_extinction_method 'SHELXL-2018/3 (Sheldrick 2018)'
_refine_ls_goodness_of_fit_ref 1.011
_refine_ls_hydrogen_treatment constr
_refine_ls_matrix_type full
_refine_ls_number_parameters 353
_refine_ls_number_reflns 6410
_refine_ls_number_restraints 0
_refine_ls_restrained_S_all 1.011
_refine_ls_R_factor_all 0.0654
_refine_ls_R_factor_gt 0.0451
_refine_ls_shift/su_max 0.001
_refine_ls_shift/su_mean 0.000
_refine_ls_structure_factor_coef Fsqd
_refine_ls_weighting_details 'w=1/[\s^2^(Fo^2^)+(0.0811P)^2^+0.7173P] where P=(Fo^2^+2Fc^2^)/3'
_refine_ls_weighting_scheme calc
_refine_ls_wR_factor_gt 0.1135
_refine_ls_wR_factor_ref 0.1263
_reflns_Friedel_coverage 0.000
_reflns_number_gt 4896
_reflns_number_total 6410
_reflns_threshold_expression 'I > 2\s(I)'
_cod_data_source_file c9dt01320b2.cif
_cod_data_source_block 1-Y
_cod_depositor_comments 'Adding full bibliography for 7700911--7700914.cif.'
_cod_original_cell_volume 2582.5(10)
_cod_database_code 7700913
_shelx_shelxl_version_number 2018/3
_shelx_space_group_comment
;
The symmetry employed for this shelxl refinement is uniquely defined
by the following loop, which should always be used as a source of
symmetry information in preference to the above space-group names.
They are only intended as comments.
;
_shelx_estimated_absorpt_t_max 0.979
_shelx_estimated_absorpt_t_min 0.942
_olex2_refinement_description
;
1. Fixed Uiso
 At 1.2 times of:
  All B(H) groups, All C(H) groups
2.a Ternary CH refined with riding coordinates:
 B1(H1A), B2(H2A)
2.b Aromatic/amide H refined with riding coordinates:
 C1(H1), C2(H2), C3(H3), C4(H4), C5(H5), C6(H6), C7(H7), C8(H8), C9(H9),
 C10(H10), C11(H11), C12(H12), C13(H13), C14(H14), C15(H15), C16(H16), C17(H17),
  C18(H18)
;
_olex2_exptl_crystal_mounting_method 'mounted on a cryoloop'
_olex2_submission_special_instructions 'No special instructions were received'

loop_
_space_group_symop_operation_xyz
'x, y, z'
'-x+1/2, y+1/2, -z+1/2'
'-x, -y, -z'
'x-1/2, -y-1/2, z-1/2'

loop_
_atom_site_label
_atom_site_type_symbol
_atom_site_fract_x
_atom_site_fract_y
_atom_site_fract_z
_atom_site_U_iso_or_equiv
_atom_site_adp_type
_atom_site_occupancy
_atom_site_site_symmetry_order
_atom_site_calc_flag
_atom_site_refinement_flags_posn
Y1 Y 0.44055(2) 0.33773(2) 0.73176(2) 0.03182(11) Uani 1 1 d .
F1 F 0.62733(17) 0.58335(10) 0.67844(14) 0.0428(4) Uani 1 1 d .
O1 O 0.53008(18) 0.45023(11) 0.71243(15) 0.0358(4) Uani 1 1 d .
O2 O 0.40535(18) 0.37389(11) 0.54340(16) 0.0363(4) Uani 1 1 d .
N1 N 0.6415(2) 0.31135(15) 0.7040(2) 0.0379(5) Uani 1 1 d .
N2 N 0.6834(2) 0.24211(15) 0.7035(2) 0.0382(5) Uani 1 1 d .
N3 N 0.4161(2) 0.22825(14) 0.6137(2) 0.0374(5) Uani 1 1 d .
N4 N 0.4967(2) 0.17321(14) 0.6292(2) 0.0362(5) Uani 1 1 d .
N5 N 0.5250(2) 0.23853(14) 0.8660(2) 0.0367(5) Uani 1 1 d .
N6 N 0.5853(2) 0.18098(14) 0.8377(2) 0.0365(5) Uani 1 1 d .
N7 N 0.4626(2) 0.38838(14) 0.9185(2) 0.0362(5) Uani 1 1 d .
N8 N 0.3706(2) 0.40224(14) 0.9652(2) 0.0366(5) Uani 1 1 d .
N9 N 0.2706(2) 0.28275(13) 0.7842(2) 0.0349(5) Uani 1 1 d .
N10 N 0.2143(2) 0.31585(15) 0.8570(2) 0.0379(5) Uani 1 1 d .
N11 N 0.2826(2) 0.43441(14) 0.7113(2) 0.0364(5) Uani 1 1 d .
N12 N 0.2226(2) 0.44380(14) 0.7925(2) 0.0396(6) Uani 1 1 d .
C1 C 0.7257(3) 0.3549(2) 0.6827(3) 0.0442(7) Uani 1 1 d .
H1 H 0.720482 0.406140 0.676883 0.053 Uiso 1 1 calc R
C2 C 0.8213(3) 0.3141(2) 0.6704(3) 0.0510(8) Uani 1 1 d .
H2 H 0.892056 0.331469 0.655758 0.061 Uiso 1 1 calc R
C3 C 0.7916(3) 0.2434(2) 0.6838(3) 0.0454(7) Uani 1 1 d .
H3 H 0.838960 0.202314 0.679904 0.054 Uiso 1 1 calc R
C4 C 0.3349(3) 0.21190(19) 0.5196(3) 0.0420(7) Uani 1 1 d .
H4 H 0.268808 0.241140 0.487475 0.050 Uiso 1 1 calc R
C5 C 0.3605(3) 0.1462(2) 0.4752(3) 0.0443(7) Uani 1 1 d .
H5 H 0.316433 0.122222 0.409861 0.053 Uiso 1 1 calc R
C6 C 0.4632(3) 0.12348(18) 0.5462(3) 0.0415(7) Uani 1 1 d .
H6 H 0.504023 0.080150 0.538549 0.050 Uiso 1 1 calc R
C7 C 0.6135(3) 0.13439(18) 0.9246(3) 0.0393(6) Uani 1 1 d .
H7 H 0.655557 0.090394 0.925657 0.047 Uiso 1 1 calc R
C8 C 0.5710(3) 0.16137(17) 1.0121(3) 0.0399(7) Uani 1 1 d .
H8 H 0.577862 0.140387 1.084307 0.048 Uiso 1 1 calc R
C9 C 0.5165(3) 0.22542(18) 0.9718(2) 0.0386(6) Uani 1 1 d .
H9 H 0.478016 0.256295 1.013337 0.046 Uiso 1 1 calc R
C10 C 0.5595(3) 0.40392(17) 0.9993(3) 0.0396(7) Uani 1 1 d .
H10 H 0.637113 0.399557 0.990555 0.047 Uiso 1 1 calc R
C11 C 0.5310(3) 0.42711(18) 1.0969(3) 0.0440(7) Uani 1 1 d .
H11 H 0.583228 0.440677 1.166043 0.053 Uiso 1 1 calc R
C12 C 0.4110(3) 0.42619(17) 1.0720(2) 0.0419(7) Uani 1 1 d .
H12 H 0.364036 0.440069 1.121508 0.050 Uiso 1 1 calc R
C13 C 0.2234(3) 0.21684(17) 0.7655(3) 0.0412(7) Uani 1 1 d .
H13 H 0.245659 0.181557 0.718256 0.049 Uiso 1 1 calc R
C14 C 0.1369(3) 0.2064(2) 0.8244(3) 0.0472(8) Uani 1 1 d .
H14 H 0.089964 0.164685 0.825312 0.057 Uiso 1 1 calc R
C15 C 0.1356(3) 0.27090(19) 0.8811(3) 0.0452(7) Uani 1 1 d .
H15 H 0.086112 0.281555 0.929713 0.054 Uiso 1 1 calc R
C16 C 0.2459(3) 0.48879(18) 0.6371(3) 0.0412(7) Uani 1 1 d .
H16 H 0.274217 0.496746 0.571763 0.049 Uiso 1 1 calc R
C17 C 0.1627(3) 0.53114(19) 0.6674(3) 0.0483(8) Uani 1 1 d .
H17 H 0.122594 0.571670 0.628291 0.058 Uiso 1 1 calc R
C18 C 0.1506(3) 0.50186(19) 0.7667(3) 0.0482(8) Uani 1 1 d .
H18 H 0.099975 0.519377 0.810431 0.058 Uiso 1 1 calc R
C19 C 0.5188(2) 0.47714(16) 0.6159(2) 0.0330(6) Uani 1 1 d .
C20 C 0.5647(3) 0.54299(16) 0.5923(2) 0.0346(6) Uani 1 1 d .
C21 C 0.4485(2) 0.43157(16) 0.5174(2) 0.0335(6) Uani 1 1 d .
B1 B 0.6121(3) 0.17535(19) 0.7219(3) 0.0386(7) Uani 1 1 d .
H1A H 0.658244 0.130375 0.718230 0.046 Uiso 1 1 calc R
B2 B 0.2422(3) 0.3945(2) 0.8968(3) 0.0400(7) Uani 1 1 d .
H2A H 0.188538 0.409638 0.944532 0.048 Uiso 1 1 calc R

loop_
_atom_site_aniso_label
_atom_site_aniso_U_11
_atom_site_aniso_U_22
_atom_site_aniso_U_33
_atom_site_aniso_U_23
_atom_site_aniso_U_13
_atom_site_aniso_U_12
Y1 0.03167(15) 0.03697(16) 0.02516(15) 0.00203(11) 0.00370(9) 0.00039(11)
F1 0.0521(10) 0.0466(10) 0.0255(8) -0.0036(7) 0.0017(7) -0.0134(8)
O1 0.0398(11) 0.0422(11) 0.0240(9) 0.0013(8) 0.0052(8) -0.0030(9)
O2 0.0401(11) 0.0389(11) 0.0276(10) 0.0021(8) 0.0037(8) -0.0040(9)
N1 0.0351(13) 0.0425(13) 0.0347(13) 0.0020(11) 0.0059(10) 0.0003(11)
N2 0.0330(12) 0.0463(14) 0.0345(13) 0.0011(11) 0.0070(10) 0.0040(11)
N3 0.0348(12) 0.0407(13) 0.0337(13) 0.0002(10) 0.0026(10) 0.0012(10)
N4 0.0377(13) 0.0392(14) 0.0312(12) 0.0003(10) 0.0074(10) 0.0025(10)
N5 0.0369(13) 0.0419(14) 0.0296(12) 0.0018(10) 0.0050(10) 0.0017(10)
N6 0.0327(12) 0.0413(13) 0.0330(13) 0.0019(10) 0.0032(10) 0.0021(10)
N7 0.0376(12) 0.0407(13) 0.0291(12) 0.0007(10) 0.0057(10) -0.0016(10)
N8 0.0415(13) 0.0380(13) 0.0301(12) -0.0005(10) 0.0082(10) -0.0036(11)
N9 0.0353(12) 0.0373(13) 0.0308(12) -0.0020(10) 0.0058(9) 0.0006(10)
N10 0.0387(13) 0.0411(13) 0.0341(13) -0.0034(10) 0.0092(10) -0.0027(11)
N11 0.0368(13) 0.0401(13) 0.0308(12) 0.0008(10) 0.0054(10) 0.0023(10)
N12 0.0390(13) 0.0415(14) 0.0363(13) -0.0028(11) 0.0054(10) 0.0044(11)
C1 0.0378(16) 0.0539(19) 0.0410(17) 0.0034(14) 0.0100(13) -0.0022(13)
C2 0.0396(17) 0.066(2) 0.050(2) -0.0016(17) 0.0165(15) -0.0011(16)
C3 0.0384(16) 0.059(2) 0.0411(17) -0.0024(15) 0.0134(13) 0.0057(14)
C4 0.0362(15) 0.0539(19) 0.0318(15) -0.0008(13) 0.0006(12) -0.0010(13)
C5 0.0425(17) 0.055(2) 0.0339(15) -0.0059(14) 0.0069(13) -0.0063(14)
C6 0.0489(17) 0.0436(17) 0.0334(15) -0.0047(13) 0.0127(13) -0.0022(14)
C7 0.0342(14) 0.0432(16) 0.0361(15) 0.0069(13) 0.0005(11) 0.0015(12)
C8 0.0355(14) 0.0479(17) 0.0330(14) 0.0074(13) 0.0022(11) -0.0010(13)
C9 0.0368(15) 0.0475(17) 0.0310(14) 0.0008(12) 0.0073(11) -0.0033(13)
C10 0.0407(16) 0.0401(16) 0.0343(15) 0.0018(12) 0.0024(12) -0.0031(13)
C11 0.0534(19) 0.0417(16) 0.0302(14) 0.0011(12) -0.0024(13) -0.0044(14)
C12 0.059(2) 0.0393(16) 0.0279(14) -0.0019(12) 0.0113(13) -0.0050(14)
C13 0.0433(16) 0.0401(16) 0.0388(16) -0.0009(13) 0.0074(13) -0.0037(13)
C14 0.0448(17) 0.0490(19) 0.0499(19) -0.0050(15) 0.0155(14) -0.0125(15)
C15 0.0390(16) 0.055(2) 0.0447(17) -0.0060(15) 0.0165(13) -0.0073(14)
C16 0.0373(15) 0.0416(16) 0.0391(16) 0.0031(13) -0.0016(12) 0.0009(13)
C17 0.0469(18) 0.0427(18) 0.0493(19) 0.0028(15) 0.0001(14) 0.0079(14)
C18 0.0440(18) 0.051(2) 0.0497(19) -0.0052(15) 0.0111(14) 0.0102(15)
C19 0.0342(14) 0.0392(15) 0.0238(12) 0.0000(11) 0.0037(10) 0.0010(11)
C20 0.0374(14) 0.0389(15) 0.0241(12) -0.0011(11) 0.0011(10) -0.0055(12)
C21 0.0310(13) 0.0372(14) 0.0302(13) 0.0009(11) 0.0033(10) -0.0020(11)
B1 0.0375(17) 0.0394(18) 0.0368(17) 0.0028(14) 0.0051(13) 0.0037(13)
B2 0.0412(18) 0.0457(19) 0.0343(17) -0.0042(14) 0.0118(14) -0.0005(15)

loop_
_atom_type_symbol
_atom_type_description
_atom_type_scat_dispersion_real
_atom_type_scat_dispersion_imag
_atom_type_scat_source
C C 0.0033 0.0016 'International Tables Vol C Tables 4.2.6.8 and 6.1.1.4'
H H 0.0000 0.0000 'International Tables Vol C Tables 4.2.6.8 and 6.1.1.4'
B B 0.0013 0.0007 'International Tables Vol C Tables 4.2.6.8 and 6.1.1.4'
F F 0.0171 0.0103 'International Tables Vol C Tables 4.2.6.8 and 6.1.1.4'
N N 0.0061 0.0033 'International Tables Vol C Tables 4.2.6.8 and 6.1.1.4'
O O 0.0106 0.0060 'International Tables Vol C Tables 4.2.6.8 and 6.1.1.4'
Y Y -2.7962 3.5667 'International Tables Vol C Tables 4.2.6.8 and 6.1.1.4'

loop_
_geom_angle_atom_site_label_1
_geom_angle_atom_site_label_2
_geom_angle_atom_site_label_3
_geom_angle
_geom_angle_site_symmetry_1
_geom_angle_site_symmetry_3
O1 Y1 N1 72.55(8) . .
O1 Y1 N3 130.80(8) . .
O1 Y1 N5 126.40(8) . .
O1 Y1 N7 78.92(8) . .
O1 Y1 N9 142.86(8) . .
O1 Y1 N11 73.00(8) . .
O2 Y1 O1 68.10(7) . .
O2 Y1 N1 82.45(8) . .
O2 Y1 N3 71.85(8) . .
O2 Y1 N5 143.49(8) . .
O2 Y1 N7 140.52(8) . .
O2 Y1 N9 114.50(8) . .
O2 Y1 N11 75.74(8) . .
N1 Y1 N11 144.13(9) . .
N3 Y1 N1 75.00(9) . .
N3 Y1 N5 75.78(8) . .
N3 Y1 N9 80.12(9) . .
N3 Y1 N11 122.71(8) . .
N5 Y1 N1 73.18(8) . .
N5 Y1 N11 137.93(8) . .
N7 Y1 N1 108.29(9) . .
N7 Y1 N3 147.24(8) . .
N7 Y1 N5 74.30(9) . .
N7 Y1 N9 79.65(8) . .
N7 Y1 N11 74.30(8) . .
N9 Y1 N1 143.59(9) . .
N9 Y1 N5 75.23(8) . .
N9 Y1 N11 72.18(8) . .
C19 O1 Y1 119.54(18) . .
C21 O2 Y1 120.51(17) . .
N2 N1 Y1 122.14(19) . .
C1 N1 Y1 132.0(2) . .
C1 N1 N2 105.8(3) . .
N1 N2 B1 122.4(2) . .
C3 N2 N1 109.9(3) . .
C3 N2 B1 127.7(3) . .
N4 N3 Y1 123.32(18) . .
C4 N3 Y1 130.3(2) . .
C4 N3 N4 106.1(3) . .
N3 N4 B1 122.6(2) . .
C6 N4 N3 109.5(3) . .
C6 N4 B1 127.7(3) . .
N6 N5 Y1 123.40(18) . .
C9 N5 Y1 130.8(2) . .
C9 N5 N6 105.6(2) . .
N5 N6 B1 121.7(2) . .
C7 N6 N5 109.8(3) . .
C7 N6 B1 128.5(3) . .
N8 N7 Y1 123.57(17) . .
C10 N7 Y1 130.7(2) . .
C10 N7 N8 105.6(2) . .
N7 N8 B2 121.8(2) . .
C12 N8 N7 109.8(3) . .
C12 N8 B2 128.4(3) . .
N10 N9 Y1 122.38(18) . .
C13 N9 Y1 131.5(2) . .
C13 N9 N10 105.6(3) . .
N9 N10 B2 121.6(3) . .
C15 N10 N9 109.8(3) . .
C15 N10 B2 128.6(3) . .
N12 N11 Y1 120.93(17) . .
C16 N11 Y1 133.8(2) . .
C16 N11 N12 104.9(2) . .
N11 N12 B2 122.0(2) . .
C18 N12 N11 109.7(3) . .
C18 N12 B2 128.3(3) . .
N1 C1 H1 124.8 . .
N1 C1 C2 110.5(3) . .
C2 C1 H1 124.8 . .
C1 C2 H2 127.3 . .
C3 C2 C1 105.4(3) . .
C3 C2 H2 127.3 . .
N2 C3 C2 108.5(3) . .
N2 C3 H3 125.8 . .
C2 C3 H3 125.8 . .
N3 C4 H4 124.6 . .
N3 C4 C5 110.7(3) . .
C5 C4 H4 124.6 . .
C4 C5 H5 127.4 . .
C6 C5 C4 105.1(3) . .
C6 C5 H5 127.4 . .
N4 C6 C5 108.6(3) . .
N4 C6 H6 125.7 . .
C5 C6 H6 125.7 . .
N6 C7 H7 125.8 . .
N6 C7 C8 108.4(3) . .
C8 C7 H7 125.8 . .
C7 C8 H8 127.6 . .
C9 C8 C7 104.9(3) . .
C9 C8 H8 127.6 . .
N5 C9 C8 111.2(3) . .
N5 C9 H9 124.4 . .
C8 C9 H9 124.4 . .
N7 C10 H10 124.5 . .
N7 C10 C11 111.1(3) . .
C11 C10 H10 124.5 . .
C10 C11 H11 127.5 . .
C12 C11 C10 104.9(3) . .
C12 C11 H11 127.5 . .
N8 C12 C11 108.6(3) . .
N8 C12 H12 125.7 . .
C11 C12 H12 125.7 . .
N9 C13 H13 124.4 . .
N9 C13 C14 111.3(3) . .
C14 C13 H13 124.4 . .
C13 C14 H14 128.1 . .
C15 C14 C13 103.8(3) . .
C15 C14 H14 128.1 . .
N10 C15 C14 109.5(3) . .
N10 C15 H15 125.3 . .
C14 C15 H15 125.3 . .
N11 C16 H16 124.1 . .
N11 C16 C17 111.9(3) . .
C17 C16 H16 124.1 . .
C16 C17 H17 127.7 . .
C18 C17 C16 104.5(3) . .
C18 C17 H17 127.7 . .
N12 C18 C17 108.9(3) . .
N12 C18 H18 125.5 . .
C17 C18 H18 125.5 . .
O1 C19 C20 125.8(3) . .
O1 C19 C21 115.7(3) . .
C20 C19 C21 118.5(2) . .
F1 C20 C19 119.0(2) . .
F1 C20 C21 118.4(3) . 3_666
C19 C20 C21 122.5(3) . 3_666
O2 C21 C19 116.1(2) . .
O2 C21 C20 125.0(3) . 3_666
C20 C21 C19 118.9(3) 3_666 .
N2 B1 N4 109.1(3) . .
N2 B1 H1A 109.6 . .
N4 B1 H1A 109.6 . .
N6 B1 N2 109.0(3) . .
N6 B1 N4 109.8(3) . .
N6 B1 H1A 109.6 . .
N8 B2 H2A 109.4 . .
N10 B2 N8 111.3(3) . .
N10 B2 H2A 109.4 . .
N12 B2 N8 108.9(3) . .
N12 B2 N10 108.6(3) . .
N12 B2 H2A 109.4 . .

loop_
_geom_bond_atom_site_label_1
_geom_bond_atom_site_label_2
_geom_bond_distance
_geom_bond_site_symmetry_2
Y1 O1 2.368(2) .
Y1 O2 2.338(2) .
Y1 N1 2.520(3) .
Y1 N3 2.461(3) .
Y1 N5 2.499(3) .
Y1 N7 2.425(2) .
Y1 N9 2.465(3) .
Y1 N11 2.547(3) .
F1 C20 1.354(3) .
O1 C19 1.258(3) .
O2 C21 1.255(3) .
N1 N2 1.372(4) .
N1 C1 1.351(4) .
N2 C3 1.354(4) .
N2 B1 1.540(4) .
N3 N4 1.372(3) .
N3 C4 1.340(4) .
N4 C6 1.355(4) .
N4 B1 1.544(4) .
N5 N6 1.369(4) .
N5 C9 1.345(4) .
N6 C7 1.346(4) .
N6 B1 1.528(5) .
N7 N8 1.367(3) .
N7 C10 1.346(4) .
N8 C12 1.351(4) .
N8 B2 1.546(4) .
N9 N10 1.376(3) .
N9 C13 1.335(4) .
N10 C15 1.331(4) .
N10 B2 1.542(5) .
N11 N12 1.363(4) .
N11 C16 1.353(4) .
N12 C18 1.356(4) .
N12 B2 1.539(4) .
C1 H1 0.9500 .
C1 C2 1.394(5) .
C2 H2 0.9500 .
C2 C3 1.371(5) .
C3 H3 0.9500 .
C4 H4 0.9500 .
C4 C5 1.393(5) .
C5 H5 0.9500 .
C5 C6 1.371(5) .
C6 H6 0.9500 .
C7 H7 0.9500 .
C7 C8 1.381(5) .
C8 H8 0.9500 .
C8 C9 1.379(4) .
C9 H9 0.9500 .
C10 H10 0.9500 .
C10 C11 1.385(5) .
C11 H11 0.9500 .
C11 C12 1.372(5) .
C12 H12 0.9500 .
C13 H13 0.9500 .
C13 C14 1.398(5) .
C14 H14 0.9500 .
C14 C15 1.380(5) .
C15 H15 0.9500 .
C16 H16 0.9500 .
C16 C17 1.374(5) .
C17 H17 0.9500 .
C17 C18 1.369(5) .
C18 H18 0.9500 .
C19 C20 1.390(4) .
C19 C21 1.537(4) .
C20 C21 1.394(4) 3_666
B1 H1A 1.0000 .
B2 H2A 1.0000 .

loop_
_geom_torsion_atom_site_label_1
_geom_torsion_atom_site_label_2
_geom_torsion_atom_site_label_3
_geom_torsion_atom_site_label_4
_geom_torsion
_geom_torsion_site_symmetry_4
Y1 O1 C19 C20 178.9(2) .
Y1 O1 C19 C21 -1.6(3) .
Y1 O2 C21 C19 -2.9(3) .
Y1 O2 C21 C20 178.4(2) 3_666
Y1 N1 N2 C3 178.2(2) .
Y1 N1 N2 B1 -1.2(3) .
Y1 N1 C1 C2 -178.0(2) .
Y1 N3 N4 C6 -175.3(2) .
Y1 N3 N4 B1 -0.9(4) .
Y1 N3 C4 C5 174.9(2) .
Y1 N5 N6 C7 -176.18(19) .
Y1 N5 N6 B1 3.7(4) .
Y1 N5 C9 C8 175.9(2) .
Y1 N7 N8 C12 176.41(19) .
Y1 N7 N8 B2 -7.0(4) .
Y1 N7 C10 C11 -175.3(2) .
Y1 N9 N10 C15 -172.5(2) .
Y1 N9 N10 B2 9.2(4) .
Y1 N9 C13 C14 171.8(2) .
Y1 N11 N12 C18 175.1(2) .
Y1 N11 N12 B2 -3.2(4) .
Y1 N11 C16 C17 -174.7(2) .
O1 Y1 O2 C21 1.6(2) .
O1 Y1 N1 N2 179.1(2) .
O1 Y1 N1 C1 -4.3(3) .
O1 Y1 N3 N4 89.5(2) .
O1 Y1 N3 C4 -83.2(3) .
O1 Y1 N5 N6 -94.9(2) .
O1 Y1 N5 C9 90.5(3) .
O1 Y1 N7 N8 119.4(2) .
O1 Y1 N7 C10 -65.7(3) .
O1 Y1 N9 N10 -26.8(3) .
O1 Y1 N9 C13 162.9(2) .
O1 Y1 N11 N12 -121.9(2) .
O1 Y1 N11 C16 50.5(3) .
O1 C19 C20 F1 -0.2(5) .
O1 C19 C20 C21 178.1(3) 3_666
O1 C19 C21 O2 3.0(4) .
O1 C19 C21 C20 -178.2(3) 3_666
O2 Y1 O1 C19 0.2(2) .
O2 Y1 N1 N2 -111.6(2) .
O2 Y1 N1 C1 65.0(3) .
O2 Y1 N3 N4 126.2(2) .
O2 Y1 N3 C4 -46.4(3) .
O2 Y1 N5 N6 7.6(3) .
O2 Y1 N5 C9 -166.9(2) .
O2 Y1 N7 N8 86.1(2) .
O2 Y1 N7 C10 -99.0(3) .
O2 Y1 N9 N10 -112.3(2) .
O2 Y1 N9 C13 77.4(3) .
O2 Y1 N11 N12 167.0(2) .
O2 Y1 N11 C16 -20.6(3) .
N1 Y1 O1 C19 88.9(2) .
N1 Y1 O2 C21 -72.6(2) .
N1 Y1 N3 N4 39.4(2) .
N1 Y1 N3 C4 -133.3(3) .
N1 Y1 N5 N6 -42.7(2) .
N1 Y1 N5 C9 142.8(3) .
N1 Y1 N7 N8 -173.3(2) .
N1 Y1 N7 C10 1.6(3) .
N1 Y1 N9 N10 135.7(2) .
N1 Y1 N9 C13 -34.6(3) .
N1 Y1 N11 N12 -138.6(2) .
N1 Y1 N11 C16 33.8(3) .
N1 N2 C3 C2 -0.4(4) .
N1 N2 B1 N4 59.8(4) .
N1 N2 B1 N6 -60.1(3) .
N1 C1 C2 C3 0.7(4) .
N2 N1 C1 C2 -0.9(4) .
N3 Y1 O1 C19 38.0(2) .
N3 Y1 O2 C21 -149.2(2) .
N3 Y1 N1 N2 -38.4(2) .
N3 Y1 N1 C1 138.2(3) .
N3 Y1 N5 N6 35.6(2) .
N3 Y1 N5 C9 -138.9(3) .
N3 Y1 N7 N8 -82.8(3) .
N3 Y1 N7 C10 92.2(3) .
N3 Y1 N9 N10 -177.0(2) .
N3 Y1 N9 C13 12.6(3) .
N3 Y1 N11 N12 110.0(2) .
N3 Y1 N11 C16 -77.5(3) .
N3 N4 C6 C5 0.5(4) .
N3 N4 B1 N2 -59.4(4) .
N3 N4 B1 N6 59.9(4) .
N3 C4 C5 C6 -1.0(4) .
N4 N3 C4 C5 1.3(4) .
N5 Y1 O1 C19 141.5(2) .
N5 Y1 O2 C21 -120.5(2) .
N5 Y1 N1 N2 40.9(2) .
N5 Y1 N1 C1 -142.5(3) .
N5 Y1 N3 N4 -36.7(2) .
N5 Y1 N3 C4 150.7(3) .
N5 Y1 N7 N8 -107.5(2) .
N5 Y1 N7 C10 67.4(3) .
N5 Y1 N9 N10 105.2(2) .
N5 Y1 N9 C13 -65.1(3) .
N5 Y1 N11 N12 4.0(3) .
N5 Y1 N11 C16 176.4(2) .
N5 N6 C7 C8 0.1(3) .
N5 N6 B1 N2 58.6(3) .
N5 N6 B1 N4 -60.9(4) .
N6 N5 C9 C8 0.7(3) .
N6 C7 C8 C9 0.3(4) .
N7 Y1 O1 C19 -157.7(2) .
N7 Y1 O2 C21 37.1(3) .
N7 Y1 N1 N2 107.5(2) .
N7 Y1 N1 C1 -75.9(3) .
N7 Y1 N3 N4 -61.2(3) .
N7 Y1 N3 C4 126.1(3) .
N7 Y1 N5 N6 -157.9(2) .
N7 Y1 N5 C9 27.6(3) .
N7 Y1 N9 N10 28.9(2) .
N7 Y1 N9 C13 -141.5(3) .
N7 Y1 N11 N12 -39.0(2) .
N7 Y1 N11 C16 133.4(3) .
N7 N8 C12 C11 -1.0(4) .
N7 N8 B2 N10 62.1(4) .
N7 N8 B2 N12 -57.5(4) .
N7 C10 C11 C12 -0.9(4) .
N8 N7 C10 C11 0.3(3) .
N9 Y1 O1 C19 -101.9(2) .
N9 Y1 O2 C21 141.2(2) .
N9 Y1 N1 N2 10.1(3) .
N9 Y1 N1 C1 -173.3(2) .
N9 Y1 N3 N4 -113.8(2) .
N9 Y1 N3 C4 73.6(3) .
N9 Y1 N5 N6 119.0(2) .
N9 Y1 N5 C9 -55.6(3) .
N9 Y1 N7 N8 -30.1(2) .
N9 Y1 N7 C10 144.8(3) .
N9 Y1 N11 N12 44.9(2) .
N9 Y1 N11 C16 -142.7(3) .
N9 N10 C15 C14 -0.2(4) .
N9 N10 B2 N8 -63.0(4) .
N9 N10 B2 N12 56.8(4) .
N9 C13 C14 C15 -0.4(4) .
N10 N9 C13 C14 0.3(4) .
N11 Y1 O1 C19 -80.9(2) .
N11 Y1 O2 C21 78.7(2) .
N11 Y1 N1 N2 -164.18(18) .
N11 Y1 N1 C1 12.4(3) .
N11 Y1 N3 N4 -175.0(2) .
N11 Y1 N3 C4 12.3(3) .
N11 Y1 N5 N6 159.10(19) .
N11 Y1 N5 C9 -15.4(3) .
N11 Y1 N7 N8 44.2(2) .
N11 Y1 N7 C10 -140.9(3) .
N11 Y1 N9 N10 -47.8(2) .
N11 Y1 N9 C13 141.9(3) .
N11 N12 C18 C17 0.1(4) .
N11 N12 B2 N8 62.0(4) .
N11 N12 B2 N10 -59.3(4) .
N11 C16 C17 C18 1.5(4) .
N12 N11 C16 C17 -1.4(4) .
C1 N1 N2 C3 0.8(3) .
C1 N1 N2 B1 -178.6(3) .
C1 C2 C3 N2 -0.1(4) .
C3 N2 B1 N4 -119.4(3) .
C3 N2 B1 N6 120.7(3) .
C4 N3 N4 C6 -1.1(3) .
C4 N3 N4 B1 173.3(3) .
C4 C5 C6 N4 0.3(4) .
C6 N4 B1 N2 113.9(3) .
C6 N4 B1 N6 -126.7(3) .
C7 N6 B1 N2 -121.6(3) .
C7 N6 B1 N4 119.0(3) .
C7 C8 C9 N5 -0.6(4) .
C9 N5 N6 C7 -0.5(3) .
C9 N5 N6 B1 179.4(3) .
C10 N7 N8 C12 0.4(3) .
C10 N7 N8 B2 177.0(3) .
C10 C11 C12 N8 1.1(4) .
C12 N8 B2 N10 -121.9(3) .
C12 N8 B2 N12 118.5(3) .
C13 N9 N10 C15 0.0(3) .
C13 N9 N10 B2 -178.3(3) .
C13 C14 C15 N10 0.3(4) .
C15 N10 B2 N8 119.1(3) .
C15 N10 B2 N12 -121.1(3) .
C16 N11 N12 C18 0.8(3) .
C16 N11 N12 B2 -177.6(3) .
C16 C17 C18 N12 -1.0(4) .
C18 N12 B2 N8 -116.1(3) .
C18 N12 B2 N10 122.7(3) .
C20 C19 C21 O2 -177.5(3) .
C20 C19 C21 C20 1.3(5) 3_666
C21 C19 C20 F1 -179.6(2) .
C21 C19 C20 C21 -1.4(5) 3_666
B1 N2 C3 C2 178.9(3) .
B1 N4 C6 C5 -173.5(3) .
B1 N6 C7 C8 -179.8(3) .
B2 N8 C12 C11 -177.3(3) .
B2 N10 C15 C14 177.9(3) .
B2 N12 C18 C17 178.3(3) .

loop_
_smtbx_masks_void_nr
_smtbx_masks_void_average_x
_smtbx_masks_void_average_y
_smtbx_masks_void_average_z
_smtbx_masks_void_volume
_smtbx_masks_void_count_electrons
_smtbx_masks_void_content
1 -0.123 0.480 0.745 44.6 5.2 '0.5 H20'
2 0.123 0.520 0.255 44.6 5.4 '0.5 H20'
3 0.377 0.020 0.245 44.6 5.2 '0.5 H20'
4 0.623 0.980 0.755 44.6 5.4 '0.5 H20'
